data_4065654
loop_
_publ_author_name
'Fanjul, Tamara'
'Eastham, Graham'
'Fey, Natalie'
'Hamilton, Alex'
'Orpen, A. Guy'
'Pringle, Paul G.'
'Waugh, Mark'

_publ_section_title
;
 Palladium Complexes of the Heterodiphosphineo-C6H4(CH2PtBu2)(CH2PPh2) Are
 Highly Selective and Robust Catalysts for the Hydromethoxycarbonylation
 of Ethene
;
_journal_issue 10
_journal_name_full Organometallics
_journal_page_first 2292
_journal_paper_doi 10.1021/om100049n
_journal_volume 29
_journal_year 2010
_chemical_formula_moiety 'C46 H70 P3 Pd, B F4'
_chemical_formula_sum 'C46 H70 B F4 P3 Pd'
_chemical_formula_weight 909.14
_chemical_name_systematic
; 
 ? 
;
_space_group_IT_number 2
_symmetry_cell_setting triclinic
_symmetry_space_group_name_Hall '-P 1'
_symmetry_space_group_name_H-M 'P -1'
_atom_sites_solution_hydrogens geom
_atom_sites_solution_primary direct
_atom_sites_solution_secondary difmap
_audit_creation_method SHELXL-97
_cell_angle_alpha 88.7840(10)
_cell_angle_beta 88.4170(10)
_cell_angle_gamma 76.8790(10)
_cell_formula_units_Z 2
_cell_length_a 11.6758(2)
_cell_length_b 12.9640(4)
_cell_length_c 15.5027(3)
_cell_measurement_reflns_used 28457
_cell_measurement_temperature 100(2)
_cell_measurement_theta_max 27.48
_cell_measurement_theta_min 2.91
_cell_volume 2284.16(9)
_computing_cell_refinement
; 
DENZO (Otwinowski & Minor, 1997) & COLLECT (Hooft, R.W.W., 1998) 
;
_computing_data_collection 'COLLECT (Hooft, R.W.W., 1998)'
_computing_data_reduction
; 
DENZO (Otwinowski & Minor, 1997) & COLLECT (Hooft, R.W.W., 1998) 
;
_computing_molecular_graphics 'Bruker SHELXTL'
_computing_publication_material 'Bruker SHELXTL'
_computing_structure_refinement 'SHELXL-97 (Sheldrick, 1997)'
_computing_structure_solution 'SHELXS-97 (Sheldrick, 1990)'
_diffrn_ambient_temperature 100(2)
_diffrn_detector_area_resol_mean 9.091
_diffrn_measured_fraction_theta_full 0.984
_diffrn_measured_fraction_theta_max 0.984
_diffrn_measurement_device_type
; 
Bruker-Nonius Roper CCD camera on \k-goniostat' 
;
_diffrn_measurement_method '\f & \w scans'
_diffrn_radiation_monochromator graphite
_diffrn_radiation_source 'Bruker-Nonius FR591 rotating anode'
_diffrn_radiation_type MoK\a
_diffrn_radiation_wavelength 0.71073
_diffrn_reflns_av_R_equivalents 0.0894
_diffrn_reflns_av_sigmaI/netI 0.0978
_diffrn_reflns_limit_h_max 15
_diffrn_reflns_limit_h_min -14
_diffrn_reflns_limit_k_max 16
_diffrn_reflns_limit_k_min -16
_diffrn_reflns_limit_l_max 20
_diffrn_reflns_limit_l_min -20
_diffrn_reflns_number 38349
_diffrn_reflns_theta_full 27.63
_diffrn_reflns_theta_max 27.63
_diffrn_reflns_theta_min 2.97
_exptl_absorpt_coefficient_mu 0.558
_exptl_absorpt_correction_T_max 1.0
_exptl_absorpt_correction_T_min 0.866895
_exptl_absorpt_correction_type multi-scan
_exptl_absorpt_process_details 'SADABS 2007/2 (Sheldrick, G.M., 2007)'
_exptl_crystal_colour colourless
_exptl_crystal_density_diffrn 1.322
_exptl_crystal_density_meas x
_exptl_crystal_density_method 'not measured'
_exptl_crystal_description block
_exptl_crystal_F_000 956
_exptl_crystal_size_max 0.09
_exptl_crystal_size_mid 0.08
_exptl_crystal_size_min 0.06
_refine_diff_density_max 0.711
_refine_diff_density_min -0.754
_refine_diff_density_rms 0.160
_refine_ls_extinction_method none
_refine_ls_goodness_of_fit_ref 1.126
_refine_ls_hydrogen_treatment mixed
_refine_ls_matrix_type full
_refine_ls_number_parameters 506
_refine_ls_number_reflns 10447
_refine_ls_number_restraints 0
_refine_ls_restrained_S_all 1.126
_refine_ls_R_factor_all 0.1160
_refine_ls_R_factor_gt 0.0787
_refine_ls_shift/su_max 0.001
_refine_ls_shift/su_mean 0.000
_refine_ls_structure_factor_coef Fsqd
_refine_ls_weighting_details 'calc w=1/[\s^2^(Fo^2^)+(0.0000P)^2^+15.1222P] where P=(Fo^2^+2Fc^2^)/3'
_refine_ls_weighting_scheme calc
_refine_ls_wR_factor_gt 0.1402
_refine_ls_wR_factor_ref 0.1584
_reflns_number_gt 7841
_reflns_number_total 10447
_reflns_threshold_expression >2sigma(I)
_cod_data_source_file om100049n_si_001.cif
_cod_data_source_block Structure_15b_[PdH(PCy3)(L3)][BF4]
_cod_depositor_comments
;
The following automatic conversions were performed:

'_symmetry_cell_setting' value 'Triclinic' changed to 'triclinic'
according to /home/saulius/struct/CIF-dictionaries/cif_core.dic
dictionary named 'cif_core.dic' version 2.4.1 from 2010-06-29.

Automatic conversion script
Id: cif_fix_values 1715 2011-07-08 13:25:40Z adriana 
;
_cod_original_sg_symbol_H-M P-1
_cod_database_code 4065654

loop_
_symmetry_equiv_pos_as_xyz
'x, y, z'
'-x, -y, -z'

loop_
_atom_site_label
_atom_site_type_symbol
_atom_site_fract_x
_atom_site_fract_y
_atom_site_fract_z
_atom_site_U_iso_or_equiv
_atom_site_adp_type
_atom_site_occupancy
_atom_site_symmetry_multiplicity
_atom_site_calc_flag
_atom_site_refinement_flags
Pd1 Pd 0.23418(3) 0.17467(3) 0.25854(2) 0.01280(11) Uani 1 1 d .
H100 H 0.287(7) 0.092(7) 0.191(5) 0.07(3) Uiso 1 1 d .
P1 P 0.20305(11) 0.02058(11) 0.32565(8) 0.0152(3) Uani 1 1 d .
P2 P 0.13706(11) 0.30913(11) 0.35279(8) 0.0146(3) Uani 1 1 d .
P3 P 0.30335(11) 0.26479(11) 0.14385(8) 0.0132(3) Uani 1 1 d .
C1 C 0.1206(5) 0.0288(4) 0.4301(3) 0.0190(11) Uani 1 1 d .
H1A H 0.0371 0.0611 0.4185 0.023 Uiso 1 1 calc R
H1B H 0.1244 -0.0445 0.4511 0.023 Uiso 1 1 calc R
C2 C 0.1573(4) 0.0891(5) 0.5034(3) 0.0181(11) Uani 1 1 d .
C3 C 0.2210(5) 0.0304(5) 0.5700(4) 0.0248(13) Uani 1 1 d .
H3 H 0.2406 -0.0448 0.5681 0.030 Uiso 1 1 calc R
C4 C 0.2560(5) 0.0816(5) 0.6392(4) 0.0252(13) Uani 1 1 d .
H4 H 0.3013 0.0414 0.6834 0.030 Uiso 1 1 calc R
C5 C 0.2251(5) 0.1906(5) 0.6440(3) 0.0244(13) Uani 1 1 d .
H5 H 0.2498 0.2254 0.6910 0.029 Uiso 1 1 calc R
C6 C 0.1580(5) 0.2489(5) 0.5801(3) 0.0217(12) Uani 1 1 d .
H6 H 0.1352 0.3238 0.5843 0.026 Uiso 1 1 calc R
C7 C 0.1229(4) 0.1991(4) 0.5091(3) 0.0165(11) Uani 1 1 d .
C8 C 0.0479(4) 0.2671(4) 0.4418(3) 0.0164(11) Uani 1 1 d .
H8A H -0.0008 0.3308 0.4698 0.020 Uiso 1 1 calc R
H8B H -0.0060 0.2267 0.4177 0.020 Uiso 1 1 calc R
C9 C 0.2280(4) 0.3780(4) 0.4121(3) 0.0163(11) Uani 1 1 d .
C10 C 0.3458(5) 0.3288(5) 0.4213(3) 0.0192(11) Uani 1 1 d .
H10 H 0.3792 0.2658 0.3909 0.023 Uiso 1 1 calc R
C11 C 0.4146(5) 0.3730(5) 0.4757(3) 0.0205(12) Uani 1 1 d .
H11 H 0.4954 0.3402 0.4817 0.025 Uiso 1 1 calc R
C12 C 0.3666(5) 0.4632(5) 0.5204(4) 0.0232(12) Uani 1 1 d .
H12 H 0.4144 0.4919 0.5575 0.028 Uiso 1 1 calc R
C13 C 0.2484(5) 0.5133(5) 0.5119(4) 0.0244(13) Uani 1 1 d .
H13 H 0.2155 0.5760 0.5427 0.029 Uiso 1 1 calc R
C14 C 0.1797(5) 0.4703(5) 0.4577(4) 0.0217(12) Uani 1 1 d .
H14 H 0.0990 0.5039 0.4514 0.026 Uiso 1 1 calc R
C15 C 0.0263(5) 0.4121(4) 0.3004(3) 0.0190(11) Uani 1 1 d .
C16 C 0.0418(5) 0.5132(4) 0.2793(3) 0.0186(11) Uani 1 1 d .
H16 H 0.1115 0.5331 0.2956 0.022 Uiso 1 1 calc R
C17 C -0.0432(5) 0.5848(5) 0.2349(4) 0.0255(13) Uani 1 1 d .
H17 H -0.0311 0.6530 0.2198 0.031 Uiso 1 1 calc R
C18 C -0.1463(5) 0.5567(5) 0.2123(4) 0.0295(14) Uani 1 1 d .
H18 H -0.2049 0.6062 0.1822 0.035 Uiso 1 1 calc R
C19 C -0.1638(5) 0.4587(5) 0.2329(4) 0.0295(14) Uani 1 1 d .
H19 H -0.2348 0.4406 0.2175 0.035 Uiso 1 1 calc R
C20 C -0.0787(4) 0.3850(5) 0.2763(3) 0.0197(11) Uani 1 1 d .
H20 H -0.0911 0.3165 0.2897 0.024 Uiso 1 1 calc R
C21 C 0.3496(5) -0.0725(5) 0.3459(3) 0.0218(12) Uani 1 1 d .
C22 C 0.4195(5) -0.0083(6) 0.3984(4) 0.0291(14) Uani 1 1 d .
H22A H 0.3771 0.0136 0.4528 0.044 Uiso 1 1 calc R
H22B H 0.4282 0.0546 0.3650 0.044 Uiso 1 1 calc R
H22C H 0.4974 -0.0525 0.4107 0.044 Uiso 1 1 calc R
C23 C 0.3400(6) -0.1734(5) 0.3966(4) 0.0377(16) Uani 1 1 d .
H23A H 0.2979 -0.2151 0.3624 0.056 Uiso 1 1 calc R
H23B H 0.2969 -0.1540 0.4512 0.056 Uiso 1 1 calc R
H23C H 0.4190 -0.2156 0.4084 0.056 Uiso 1 1 calc R
C24 C 0.4211(5) -0.1058(5) 0.2626(4) 0.0247(13) Uani 1 1 d .
H24A H 0.5015 -0.1421 0.2770 0.037 Uiso 1 1 calc R
H24B H 0.4229 -0.0429 0.2269 0.037 Uiso 1 1 calc R
H24C H 0.3844 -0.1538 0.2307 0.037 Uiso 1 1 calc R
C25 C 0.1035(5) -0.0387(4) 0.2572(3) 0.0185(11) Uani 1 1 d .
C26 C 0.0564(5) -0.1270(5) 0.3026(4) 0.0292(14) Uani 1 1 d .
H26A H 0.0061 -0.1541 0.2634 0.044 Uiso 1 1 calc R
H26B H 0.0105 -0.0989 0.3542 0.044 Uiso 1 1 calc R
H26C H 0.1224 -0.1846 0.3193 0.044 Uiso 1 1 calc R
C27 C -0.0005(5) 0.0539(5) 0.2356(4) 0.0289(14) Uani 1 1 d .
H27A H -0.0544 0.0291 0.1979 0.043 Uiso 1 1 calc R
H27B H 0.0290 0.1106 0.2062 0.043 Uiso 1 1 calc R
H27C H -0.0425 0.0809 0.2891 0.043 Uiso 1 1 calc R
C28 C 0.1650(5) -0.0816(5) 0.1729(4) 0.0245(13) Uani 1 1 d .
H28A H 0.2173 -0.1510 0.1838 0.037 Uiso 1 1 calc R
H28B H 0.2113 -0.0325 0.1498 0.037 Uiso 1 1 calc R
H28C H 0.1061 -0.0887 0.1310 0.037 Uiso 1 1 calc R
C29 C 0.3197(5) 0.4018(4) 0.1624(3) 0.0176(11) Uani 1 1 d .
H29 H 0.2514 0.4341 0.2010 0.021 Uiso 1 1 calc R
C30 C 0.4296(5) 0.4042(4) 0.2145(3) 0.0198(11) Uani 1 1 d .
H30A H 0.4324 0.3573 0.2660 0.024 Uiso 1 1 calc R
H30B H 0.5011 0.3774 0.1786 0.024 Uiso 1 1 calc R
C31 C 0.4272(5) 0.5166(5) 0.2428(4) 0.0254(13) Uani 1 1 d .
H31A H 0.3590 0.5412 0.2824 0.030 Uiso 1 1 calc R
H31B H 0.4997 0.5169 0.2744 0.030 Uiso 1 1 calc R
C32 C 0.4186(6) 0.5918(5) 0.1651(4) 0.0314(14) Uani 1 1 d .
H32A H 0.4134 0.6648 0.1851 0.038 Uiso 1 1 calc R
H32B H 0.4905 0.5711 0.1282 0.038 Uiso 1 1 calc R
C33 C 0.3114(5) 0.5894(5) 0.1125(4) 0.0299(14) Uani 1 1 d .
H33A H 0.3101 0.6361 0.0610 0.036 Uiso 1 1 calc R
H33B H 0.2393 0.6173 0.1477 0.036 Uiso 1 1 calc R
C34 C 0.3110(5) 0.4772(5) 0.0835(4) 0.0241(12) Uani 1 1 d .
H34A H 0.3784 0.4517 0.0433 0.029 Uiso 1 1 calc R
H34B H 0.2377 0.4780 0.0526 0.029 Uiso 1 1 calc R
C35 C 0.4435(4) 0.1853(4) 0.0993(3) 0.0158(11) Uani 1 1 d .
H35 H 0.4234 0.1195 0.0778 0.019 Uiso 1 1 calc R
C36 C 0.5367(4) 0.1461(5) 0.1679(3) 0.0182(11) Uani 1 1 d .
H36A H 0.5633 0.2072 0.1907 0.022 Uiso 1 1 calc R
H36B H 0.5012 0.1123 0.2164 0.022 Uiso 1 1 calc R
C37 C 0.6421(5) 0.0667(5) 0.1306(3) 0.0210(12) Uani 1 1 d .
H37A H 0.7024 0.0460 0.1753 0.025 Uiso 1 1 calc R
H37B H 0.6172 0.0023 0.1132 0.025 Uiso 1 1 calc R
C38 C 0.6947(5) 0.1145(5) 0.0528(4) 0.0240(12) Uani 1 1 d .
H38A H 0.7264 0.1748 0.0715 0.029 Uiso 1 1 calc R
H38B H 0.7606 0.0607 0.0279 0.029 Uiso 1 1 calc R
C39 C 0.6032(5) 0.1525(5) -0.0157(3) 0.0223(12) Uani 1 1 d .
H39A H 0.5772 0.0911 -0.0385 0.027 Uiso 1 1 calc R
H39B H 0.6391 0.1861 -0.0641 0.027 Uiso 1 1 calc R
C40 C 0.4971(5) 0.2318(5) 0.0209(3) 0.0190(11) Uani 1 1 d .
H40A H 0.4372 0.2517 -0.0241 0.023 Uiso 1 1 calc R
H40B H 0.5216 0.2967 0.0377 0.023 Uiso 1 1 calc R
C41 C 0.2012(4) 0.2784(4) 0.0525(3) 0.0154(11) Uani 1 1 d .
H41 H 0.2290 0.3224 0.0061 0.018 Uiso 1 1 calc R
C42 C 0.0776(4) 0.3366(5) 0.0827(3) 0.0190(11) Uani 1 1 d .
H42A H 0.0810 0.4064 0.1058 0.023 Uiso 1 1 calc R
H42B H 0.0496 0.2951 0.1299 0.023 Uiso 1 1 calc R
C43 C -0.0096(5) 0.3525(5) 0.0087(4) 0.0274(13) Uani 1 1 d .
H43A H -0.0892 0.3871 0.0308 0.033 Uiso 1 1 calc R
H43B H 0.0140 0.3995 -0.0362 0.033 Uiso 1 1 calc R
C44 C -0.0129(5) 0.2466(5) -0.0308(4) 0.0273(13) Uani 1 1 d .
H44A H -0.0654 0.2589 -0.0809 0.033 Uiso 1 1 calc R
H44B H -0.0455 0.2029 0.0123 0.033 Uiso 1 1 calc R
C45 C 0.1096(5) 0.1869(5) -0.0601(4) 0.0254(13) Uani 1 1 d .
H45A H 0.1386 0.2270 -0.1078 0.031 Uiso 1 1 calc R
H45B H 0.1053 0.1168 -0.0822 0.031 Uiso 1 1 calc R
C46 C 0.1958(5) 0.1717(4) 0.0139(3) 0.0194(11) Uani 1 1 d .
H46A H 0.2751 0.1356 -0.0076 0.023 Uiso 1 1 calc R
H46B H 0.1709 0.1261 0.0593 0.023 Uiso 1 1 calc R
B1 B 0.2997(5) 0.7541(5) 0.6590(4) 0.0198(13) Uani 1 1 d .
F1 F 0.3495(3) 0.6481(3) 0.6569(2) 0.0334(8) Uani 1 1 d .
F2 F 0.3837(3) 0.8124(3) 0.6388(2) 0.0305(8) Uani 1 1 d .
F3 F 0.2511(3) 0.7803(3) 0.7412(2) 0.0371(9) Uani 1 1 d .
F4 F 0.2092(3) 0.7794(3) 0.5993(2) 0.0377(9) Uani 1 1 d .

loop_
_atom_site_aniso_label
_atom_site_aniso_U_11
_atom_site_aniso_U_22
_atom_site_aniso_U_33
_atom_site_aniso_U_23
_atom_site_aniso_U_13
_atom_site_aniso_U_12
Pd1 0.01320(19) 0.0127(2) 0.01278(19) -0.00066(15) 0.00101(13) -0.00366(14)
P1 0.0169(6) 0.0149(8) 0.0139(6) -0.0017(5) 0.0039(5) -0.0042(5)
P2 0.0141(6) 0.0148(7) 0.0144(6) -0.0013(5) 0.0010(5) -0.0023(5)
P3 0.0144(6) 0.0123(7) 0.0125(6) -0.0001(5) -0.0002(5) -0.0025(5)
C1 0.024(3) 0.016(3) 0.019(3) -0.001(2) 0.006(2) -0.009(2)
C2 0.020(3) 0.020(3) 0.014(2) -0.003(2) 0.008(2) -0.005(2)
C3 0.027(3) 0.022(3) 0.022(3) 0.002(2) 0.007(2) 0.001(2)
C4 0.021(3) 0.033(4) 0.018(3) 0.005(2) 0.001(2) 0.000(2)
C5 0.022(3) 0.038(4) 0.014(3) 0.000(2) -0.001(2) -0.009(3)
C6 0.023(3) 0.024(3) 0.019(3) -0.002(2) 0.003(2) -0.008(2)
C7 0.016(2) 0.022(3) 0.011(2) -0.002(2) 0.0042(19) -0.006(2)
C8 0.015(2) 0.019(3) 0.015(2) -0.003(2) 0.0025(19) -0.005(2)
C9 0.019(3) 0.018(3) 0.014(2) -0.001(2) 0.003(2) -0.009(2)
C10 0.024(3) 0.020(3) 0.013(2) 0.002(2) 0.002(2) -0.003(2)
C11 0.015(3) 0.028(3) 0.018(3) 0.005(2) -0.001(2) -0.003(2)
C12 0.019(3) 0.027(3) 0.024(3) 0.000(3) -0.005(2) -0.008(2)
C13 0.022(3) 0.029(4) 0.023(3) -0.008(3) 0.003(2) -0.007(2)
C14 0.016(3) 0.025(3) 0.024(3) -0.003(2) -0.001(2) -0.004(2)
C15 0.020(3) 0.017(3) 0.016(3) 0.003(2) 0.002(2) 0.003(2)
C16 0.020(3) 0.015(3) 0.018(3) 0.003(2) 0.003(2) 0.002(2)
C17 0.035(3) 0.017(3) 0.024(3) -0.001(2) 0.005(2) -0.004(2)
C18 0.025(3) 0.033(4) 0.026(3) 0.008(3) -0.003(2) 0.003(3)
C19 0.025(3) 0.039(4) 0.025(3) 0.001(3) 0.001(2) -0.007(3)
C20 0.018(3) 0.022(3) 0.018(3) -0.005(2) 0.007(2) -0.004(2)
C21 0.015(3) 0.028(3) 0.020(3) 0.000(2) 0.000(2) -0.002(2)
C22 0.018(3) 0.052(4) 0.015(3) -0.004(3) -0.005(2) -0.002(3)
C23 0.042(4) 0.025(4) 0.038(4) 0.014(3) 0.006(3) 0.007(3)
C24 0.029(3) 0.020(3) 0.022(3) -0.003(2) 0.003(2) 0.002(2)
C25 0.022(3) 0.015(3) 0.022(3) -0.006(2) 0.006(2) -0.011(2)
C26 0.029(3) 0.031(4) 0.032(3) -0.005(3) 0.007(3) -0.017(3)
C27 0.019(3) 0.030(4) 0.038(3) -0.006(3) -0.003(2) -0.005(2)
C28 0.024(3) 0.029(4) 0.022(3) -0.013(3) 0.003(2) -0.010(2)
C29 0.019(3) 0.016(3) 0.017(3) 0.000(2) 0.004(2) -0.003(2)
C30 0.026(3) 0.016(3) 0.018(3) -0.001(2) -0.006(2) -0.005(2)
C31 0.029(3) 0.018(3) 0.029(3) -0.002(3) -0.003(2) -0.004(2)
C32 0.036(3) 0.017(3) 0.044(4) 0.000(3) -0.010(3) -0.010(3)
C33 0.032(3) 0.020(3) 0.039(4) 0.014(3) -0.006(3) -0.011(3)
C34 0.026(3) 0.018(3) 0.031(3) 0.001(2) 0.000(2) -0.010(2)
C35 0.015(2) 0.018(3) 0.015(2) -0.002(2) 0.0042(19) -0.005(2)
C36 0.013(2) 0.024(3) 0.016(3) -0.005(2) 0.0013(19) -0.001(2)
C37 0.020(3) 0.019(3) 0.023(3) 0.001(2) 0.000(2) -0.002(2)
C38 0.022(3) 0.018(3) 0.031(3) 0.001(2) 0.008(2) -0.004(2)
C39 0.023(3) 0.023(3) 0.020(3) -0.001(2) 0.006(2) -0.004(2)
C40 0.025(3) 0.024(3) 0.009(2) -0.001(2) 0.003(2) -0.008(2)
C41 0.017(2) 0.015(3) 0.016(2) -0.001(2) -0.0023(19) -0.006(2)
C42 0.014(2) 0.022(3) 0.021(3) -0.002(2) -0.001(2) -0.004(2)
C43 0.025(3) 0.027(4) 0.029(3) -0.006(3) -0.009(2) 0.000(2)
C44 0.026(3) 0.023(3) 0.032(3) 0.000(3) -0.013(2) -0.003(2)
C45 0.034(3) 0.017(3) 0.025(3) -0.002(2) -0.012(2) -0.003(2)
C46 0.028(3) 0.007(3) 0.022(3) -0.001(2) -0.003(2) 0.000(2)
B1 0.014(3) 0.013(3) 0.032(3) -0.006(3) -0.007(2) -0.002(2)
F1 0.0310(19) 0.021(2) 0.047(2) -0.0030(17) 0.0047(16) -0.0040(15)
F2 0.0213(17) 0.033(2) 0.040(2) 0.0043(17) -0.0052(14) -0.0128(15)
F3 0.0258(18) 0.051(3) 0.036(2) -0.0207(19) 0.0063(15) -0.0112(17)
F4 0.034(2) 0.044(2) 0.040(2) 0.0146(18) -0.0181(16) -0.0200(17)

loop_
_atom_type_symbol
_atom_type_description
_atom_type_scat_dispersion_real
_atom_type_scat_dispersion_imag
_atom_type_scat_source
C C 0.0033 0.0016 'International Tables Vol C Tables 4.2.6.8 and 6.1.1.4'
H H 0.0000 0.0000 'International Tables Vol C Tables 4.2.6.8 and 6.1.1.4'
B B 0.0013 0.0007 'International Tables Vol C Tables 4.2.6.8 and 6.1.1.4'
F F 0.0171 0.0103 'International Tables Vol C Tables 4.2.6.8 and 6.1.1.4'
P P 0.1023 0.0942 'International Tables Vol C Tables 4.2.6.8 and 6.1.1.4'
Pd Pd -0.9988 1.0072 'International Tables Vol C Tables 4.2.6.8 and 6.1.1.4'

loop_
_geom_angle_atom_site_label_1
_geom_angle_atom_site_label_2
_geom_angle_atom_site_label_3
_geom_angle
P1 Pd1 P3 152.02(5)
P1 Pd1 P2 103.13(5)
P3 Pd1 P2 104.72(5)
P1 Pd1 H100 79(3)
P3 Pd1 H100 73(3)
P2 Pd1 H100 174(3)
C1 P1 C21 105.5(2)
C1 P1 C25 99.8(2)
C21 P1 C25 113.3(3)
C1 P1 Pd1 119.69(19)
C21 P1 Pd1 109.18(18)
C25 P1 Pd1 109.21(18)
C9 P2 C15 106.0(3)
C9 P2 C8 100.9(2)
C15 P2 C8 100.8(2)
C9 P2 Pd1 117.26(18)
C15 P2 Pd1 113.72(18)
C8 P2 Pd1 116.10(18)
C35 P3 C41 103.9(2)
C35 P3 C29 109.1(2)
C41 P3 C29 104.5(2)
C35 P3 Pd1 110.59(17)
C41 P3 Pd1 109.76(17)
C29 P3 Pd1 117.93(17)
C2 C1 P1 119.2(4)
C2 C1 H1A 107.5
P1 C1 H1A 107.5
C2 C1 H1B 107.5
P1 C1 H1B 107.5
H1A C1 H1B 107.0
C7 C2 C3 119.6(5)
C7 C2 C1 122.5(5)
C3 C2 C1 117.8(5)
C4 C3 C2 120.2(6)
C4 C3 H3 119.9
C2 C3 H3 119.9
C5 C4 C3 120.4(5)
C5 C4 H4 119.8
C3 C4 H4 119.8
C4 C5 C6 119.7(5)
C4 C5 H5 120.2
C6 C5 H5 120.2
C5 C6 C7 121.0(6)
C5 C6 H6 119.5
C7 C6 H6 119.5
C2 C7 C6 119.1(5)
C2 C7 C8 122.4(5)
C6 C7 C8 118.6(5)
C7 C8 P2 112.5(3)
C7 C8 H8A 109.1
P2 C8 H8A 109.1
C7 C8 H8B 109.1
P2 C8 H8B 109.1
H8A C8 H8B 107.8
C10 C9 C14 119.8(5)
C10 C9 P2 117.9(4)
C14 C9 P2 121.8(4)
C9 C10 C11 119.2(5)
C9 C10 H10 120.4
C11 C10 H10 120.4
C12 C11 C10 120.7(5)
C12 C11 H11 119.7
C10 C11 H11 119.7
C11 C12 C13 120.6(5)
C11 C12 H12 119.7
C13 C12 H12 119.7
C14 C13 C12 119.1(6)
C14 C13 H13 120.5
C12 C13 H13 120.5
C13 C14 C9 120.6(5)
C13 C14 H14 119.7
C9 C14 H14 119.7
C16 C15 C20 118.5(5)
C16 C15 P2 124.0(4)
C20 C15 P2 117.4(4)
C17 C16 C15 120.7(5)
C17 C16 H16 119.7
C15 C16 H16 119.7
C16 C17 C18 119.9(6)
C16 C17 H17 120.1
C18 C17 H17 120.1
C19 C18 C17 120.4(6)
C19 C18 H18 119.8
C17 C18 H18 119.8
C18 C19 C20 120.6(6)
C18 C19 H19 119.7
C20 C19 H19 119.7
C19 C20 C15 119.9(5)
C19 C20 H20 120.0
C15 C20 H20 120.0
C24 C21 C23 108.0(5)
C24 C21 C22 107.0(4)
C23 C21 C22 109.6(5)
C24 C21 P1 112.9(4)
C23 C21 P1 113.7(4)
C22 C21 P1 105.5(4)
C21 C22 H22A 109.5
C21 C22 H22B 109.5
H22A C22 H22B 109.5
C21 C22 H22C 109.5
H22A C22 H22C 109.5
H22B C22 H22C 109.5
C21 C23 H23A 109.5
C21 C23 H23B 109.5
H23A C23 H23B 109.5
C21 C23 H23C 109.5
H23A C23 H23C 109.5
H23B C23 H23C 109.5
C21 C24 H24A 109.5
C21 C24 H24B 109.5
H24A C24 H24B 109.5
C21 C24 H24C 109.5
H24A C24 H24C 109.5
H24B C24 H24C 109.5
C28 C25 C26 108.5(5)
C28 C25 C27 108.5(5)
C26 C25 C27 109.1(5)
C28 C25 P1 111.4(4)
C26 C25 P1 114.0(4)
C27 C25 P1 105.2(4)
C25 C26 H26A 109.5
C25 C26 H26B 109.5
H26A C26 H26B 109.5
C25 C26 H26C 109.5
H26A C26 H26C 109.5
H26B C26 H26C 109.5
C25 C27 H27A 109.5
C25 C27 H27B 109.5
H27A C27 H27B 109.5
C25 C27 H27C 109.5
H27A C27 H27C 109.5
H27B C27 H27C 109.5
C25 C28 H28A 109.5
C25 C28 H28B 109.5
H28A C28 H28B 109.5
C25 C28 H28C 109.5
H28A C28 H28C 109.5
H28B C28 H28C 109.5
C30 C29 C34 110.5(4)
C30 C29 P3 112.5(4)
C34 C29 P3 117.4(4)
C30 C29 H29 105.1
C34 C29 H29 105.1
P3 C29 H29 105.1
C31 C30 C29 110.7(5)
C31 C30 H30A 109.5
C29 C30 H30A 109.5
C31 C30 H30B 109.5
C29 C30 H30B 109.5
H30A C30 H30B 108.1
C32 C31 C30 110.9(5)
C32 C31 H31A 109.5
C30 C31 H31A 109.5
C32 C31 H31B 109.5
C30 C31 H31B 109.5
H31A C31 H31B 108.1
C33 C32 C31 110.9(5)
C33 C32 H32A 109.5
C31 C32 H32A 109.5
C33 C32 H32B 109.5
C31 C32 H32B 109.5
H32A C32 H32B 108.0
C32 C33 C34 112.0(5)
C32 C33 H33A 109.2
C34 C33 H33A 109.2
C32 C33 H33B 109.2
C34 C33 H33B 109.2
H33A C33 H33B 107.9
C33 C34 C29 110.0(5)
C33 C34 H34A 109.7
C29 C34 H34A 109.7
C33 C34 H34B 109.7
C29 C34 H34B 109.7
H34A C34 H34B 108.2
C40 C35 C36 110.8(4)
C40 C35 P3 116.8(4)
C36 C35 P3 113.6(3)
C40 C35 H35 104.8
C36 C35 H35 104.8
P3 C35 H35 104.8
C37 C36 C35 111.4(4)
C37 C36 H36A 109.3
C35 C36 H36A 109.3
C37 C36 H36B 109.3
C35 C36 H36B 109.3
H36A C36 H36B 108.0
C38 C37 C36 110.6(5)
C38 C37 H37A 109.5
C36 C37 H37A 109.5
C38 C37 H37B 109.5
C36 C37 H37B 109.5
H37A C37 H37B 108.1
C39 C38 C37 111.3(4)
C39 C38 H38A 109.4
C37 C38 H38A 109.4
C39 C38 H38B 109.4
C37 C38 H38B 109.4
H38A C38 H38B 108.0
C38 C39 C40 111.3(4)
C38 C39 H39A 109.4
C40 C39 H39A 109.4
C38 C39 H39B 109.4
C40 C39 H39B 109.4
H39A C39 H39B 108.0
C39 C40 C35 111.1(5)
C39 C40 H40A 109.4
C35 C40 H40A 109.4
C39 C40 H40B 109.4
C35 C40 H40B 109.4
H40A C40 H40B 108.0
C46 C41 C42 109.6(4)
C46 C41 P3 113.0(4)
C42 C41 P3 109.4(3)
C46 C41 H41 108.2
C42 C41 H41 108.2
P3 C41 H41 108.2
C41 C42 C43 111.4(4)
C41 C42 H42A 109.3
C43 C42 H42A 109.3
C41 C42 H42B 109.3
C43 C42 H42B 109.3
H42A C42 H42B 108.0
C44 C43 C42 110.6(5)
C44 C43 H43A 109.5
C42 C43 H43A 109.5
C44 C43 H43B 109.5
C42 C43 H43B 109.5
H43A C43 H43B 108.1
C43 C44 C45 111.3(5)
C43 C44 H44A 109.4
C45 C44 H44A 109.4
C43 C44 H44B 109.4
C45 C44 H44B 109.4
H44A C44 H44B 108.0
C44 C45 C46 111.3(5)
C44 C45 H45A 109.4
C46 C45 H45A 109.4
C44 C45 H45B 109.4
C46 C45 H45B 109.4
H45A C45 H45B 108.0
C45 C46 C41 111.0(4)
C45 C46 H46A 109.4
C41 C46 H46A 109.4
C45 C46 H46B 109.4
C41 C46 H46B 109.4
H46A C46 H46B 108.0
F1 B1 F2 110.3(5)
F1 B1 F3 109.3(5)
F2 B1 F3 109.9(5)
F1 B1 F4 109.9(5)
F2 B1 F4 109.1(5)
F3 B1 F4 108.2(5)

loop_
_geom_bond_atom_site_label_1
_geom_bond_atom_site_label_2
_geom_bond_distance
Pd1 P1 2.3293(14)
Pd1 P3 2.3322(13)
Pd1 P2 2.3619(14)
Pd1 H100 1.53(8)
P1 C1 1.853(5)
P1 C21 1.886(6)
P1 C25 1.892(5)
P2 C9 1.813(5)
P2 C15 1.828(5)
P2 C8 1.853(5)
P3 C35 1.849(5)
P3 C41 1.857(5)
P3 C29 1.858(6)
C1 C2 1.517(7)
C1 H1A 0.9900
C1 H1B 0.9900
C2 C7 1.395(8)
C2 C3 1.398(8)
C3 C4 1.391(8)
C3 H3 0.9500
C4 C5 1.379(9)
C4 H4 0.9500
C5 C6 1.381(8)
C5 H5 0.9500
C6 C7 1.403(7)
C6 H6 0.9500
C7 C8 1.515(7)
C8 H8A 0.9900
C8 H8B 0.9900
C9 C10 1.388(7)
C9 C14 1.399(8)
C10 C11 1.397(8)
C10 H10 0.9500
C11 C12 1.370(8)
C11 H11 0.9500
C12 C13 1.394(8)
C12 H12 0.9500
C13 C14 1.386(8)
C13 H13 0.9500
C14 H14 0.9500
C15 C16 1.394(8)
C15 C20 1.411(8)
C16 C17 1.383(8)
C16 H16 0.9500
C17 C18 1.390(8)
C17 H17 0.9500
C18 C19 1.362(9)
C18 H18 0.9500
C19 C20 1.389(8)
C19 H19 0.9500
C20 H20 0.9500
C21 C24 1.533(7)
C21 C23 1.537(8)
C21 C22 1.548(8)
C22 H22A 0.9800
C22 H22B 0.9800
C22 H22C 0.9800
C23 H23A 0.9800
C23 H23B 0.9800
C23 H23C 0.9800
C24 H24A 0.9800
C24 H24B 0.9800
C24 H24C 0.9800
C25 C28 1.526(7)
C25 C26 1.529(8)
C25 C27 1.540(8)
C26 H26A 0.9800
C26 H26B 0.9800
C26 H26C 0.9800
C27 H27A 0.9800
C27 H27B 0.9800
C27 H27C 0.9800
C28 H28A 0.9800
C28 H28B 0.9800
C28 H28C 0.9800
C29 C30 1.541(7)
C29 C34 1.541(8)
C29 H29 1.0000
C30 C31 1.524(8)
C30 H30A 0.9900
C30 H30B 0.9900
C31 C32 1.525(8)
C31 H31A 0.9900
C31 H31B 0.9900
C32 C33 1.519(8)
C32 H32A 0.9900
C32 H32B 0.9900
C33 C34 1.533(8)
C33 H33A 0.9900
C33 H33B 0.9900
C34 H34A 0.9900
C34 H34B 0.9900
C35 C40 1.527(7)
C35 C36 1.537(7)
C35 H35 1.0000
C36 C37 1.522(7)
C36 H36A 0.9900
C36 H36B 0.9900
C37 C38 1.521(7)
C37 H37A 0.9900
C37 H37B 0.9900
C38 C39 1.521(8)
C38 H38A 0.9900
C38 H38B 0.9900
C39 C40 1.523(8)
C39 H39A 0.9900
C39 H39B 0.9900
C40 H40A 0.9900
C40 H40B 0.9900
C41 C46 1.534(7)
C41 C42 1.535(7)
C41 H41 1.0000
C42 C43 1.535(7)
C42 H42A 0.9900
C42 H42B 0.9900
C43 C44 1.524(8)
C43 H43A 0.9900
C43 H43B 0.9900
C44 C45 1.526(8)
C44 H44A 0.9900
C44 H44B 0.9900
C45 C46 1.526(7)
C45 H45A 0.9900
C45 H45B 0.9900
C46 H46A 0.9900
C46 H46B 0.9900
B1 F1 1.366(7)
B1 F2 1.393(7)
B1 F3 1.397(7)
B1 F4 1.401(7)

loop_
_geom_torsion_atom_site_label_1
_geom_torsion_atom_site_label_2
_geom_torsion_atom_site_label_3
_geom_torsion_atom_site_label_4
_geom_torsion
P3 Pd1 P1 C1 -175.9(2)
P2 Pd1 P1 C1 -1.4(2)
P3 Pd1 P1 C21 62.5(2)
P2 Pd1 P1 C21 -123.00(19)
P3 Pd1 P1 C25 -61.9(2)
P2 Pd1 P1 C25 112.59(18)
P1 Pd1 P2 C9 111.2(2)
P3 Pd1 P2 C9 -71.4(2)
P1 Pd1 P2 C15 -124.3(2)
P3 Pd1 P2 C15 53.0(2)
P1 Pd1 P2 C8 -8.03(19)
P3 Pd1 P2 C8 169.32(18)
P1 Pd1 P3 C35 -38.2(2)
P2 Pd1 P3 C35 147.30(18)
P1 Pd1 P3 C41 75.8(2)
P2 Pd1 P3 C41 -98.65(18)
P1 Pd1 P3 C29 -164.7(2)
P2 Pd1 P3 C29 20.8(2)
C21 P1 C1 C2 72.1(5)
C25 P1 C1 C2 -170.2(4)
Pd1 P1 C1 C2 -51.3(5)
P1 C1 C2 C7 81.4(6)
P1 C1 C2 C3 -103.1(5)
C7 C2 C3 C4 -3.8(8)
C1 C2 C3 C4 -179.4(5)
C2 C3 C4 C5 1.9(8)
C3 C4 C5 C6 0.7(8)
C4 C5 C6 C7 -1.6(8)
C3 C2 C7 C6 2.9(7)
C1 C2 C7 C6 178.4(4)
C3 C2 C7 C8 -176.4(5)
C1 C2 C7 C8 -1.0(7)
C5 C6 C7 C2 -0.2(8)
C5 C6 C7 C8 179.1(5)
C2 C7 C8 P2 -89.2(5)
C6 C7 C8 P2 91.5(5)
C9 P2 C8 C7 -58.0(4)
C15 P2 C8 C7 -166.8(4)
Pd1 P2 C8 C7 69.9(4)
C15 P2 C9 C10 -148.3(4)
C8 P2 C9 C10 107.0(4)
Pd1 P2 C9 C10 -20.1(5)
C15 P2 C9 C14 40.4(5)
C8 P2 C9 C14 -64.3(5)
Pd1 P2 C9 C14 168.6(4)
C14 C9 C10 C11 -0.4(8)
P2 C9 C10 C11 -171.9(4)
C9 C10 C11 C12 0.7(8)
C10 C11 C12 C13 -0.6(8)
C11 C12 C13 C14 0.3(9)
C12 C13 C14 C9 0.0(9)
C10 C9 C14 C13 0.1(8)
P2 C9 C14 C13 171.2(4)
C9 P2 C15 C16 25.5(5)
C8 P2 C15 C16 130.2(5)
Pd1 P2 C15 C16 -104.8(5)
C9 P2 C15 C20 -157.9(4)
C8 P2 C15 C20 -53.1(5)
Pd1 P2 C15 C20 71.9(4)
C20 C15 C16 C17 -0.7(8)
P2 C15 C16 C17 175.9(4)
C15 C16 C17 C18 1.2(8)
C16 C17 C18 C19 -0.6(9)
C17 C18 C19 C20 -0.5(9)
C18 C19 C20 C15 0.9(9)
C16 C15 C20 C19 -0.3(8)
P2 C15 C20 C19 -177.2(4)
C1 P1 C21 C24 169.0(4)
C25 P1 C21 C24 60.8(5)
Pd1 P1 C21 C24 -61.1(4)
C1 P1 C21 C23 45.5(5)
C25 P1 C21 C23 -62.6(5)
Pd1 P1 C21 C23 175.4(4)
C1 P1 C21 C22 -74.5(4)
C25 P1 C21 C22 177.3(3)
Pd1 P1 C21 C22 55.3(4)
C1 P1 C25 C28 -165.1(4)
C21 P1 C25 C28 -53.4(5)
Pd1 P1 C25 C28 68.6(4)
C1 P1 C25 C26 -41.9(5)
C21 P1 C25 C26 69.8(5)
Pd1 P1 C25 C26 -168.2(4)
C1 P1 C25 C27 77.5(4)
C21 P1 C25 C27 -170.8(4)
Pd1 P1 C25 C27 -48.8(4)
C35 P3 C29 C30 -50.8(4)
C41 P3 C29 C30 -161.4(4)
Pd1 P3 C29 C30 76.5(4)
C35 P3 C29 C34 79.2(4)
C41 P3 C29 C34 -31.4(4)
Pd1 P3 C29 C34 -153.6(3)
C34 C29 C30 C31 57.3(6)
P3 C29 C30 C31 -169.3(4)
C29 C30 C31 C32 -57.3(6)
C30 C31 C32 C33 56.4(7)
C31 C32 C33 C34 -56.1(7)
C32 C33 C34 C29 55.8(7)
C30 C29 C34 C33 -56.0(6)
P3 C29 C34 C33 173.1(4)
C41 P3 C35 C40 59.6(4)
C29 P3 C35 C40 -51.4(4)
Pd1 P3 C35 C40 177.3(3)
C41 P3 C35 C36 -169.5(4)
C29 P3 C35 C36 79.4(4)
Pd1 P3 C35 C36 -51.8(4)
C40 C35 C36 C37 -55.6(6)
P3 C35 C36 C37 170.7(4)
C35 C36 C37 C38 56.1(6)
C36 C37 C38 C39 -56.4(6)
C37 C38 C39 C40 56.4(6)
C38 C39 C40 C35 -55.6(6)
C36 C35 C40 C39 55.0(6)
P3 C35 C40 C39 -172.9(4)
C35 P3 C41 C46 53.5(4)
C29 P3 C41 C46 167.8(4)
Pd1 P3 C41 C46 -64.8(4)
C35 P3 C41 C42 175.9(4)
C29 P3 C41 C42 -69.8(4)
Pd1 P3 C41 C42 57.6(4)
C46 C41 C42 C43 -57.1(6)
P3 C41 C42 C43 178.5(4)
C41 C42 C43 C44 56.5(6)
C42 C43 C44 C45 -55.2(7)
C43 C44 C45 C46 55.7(7)
C44 C45 C46 C41 -56.7(6)
C42 C41 C46 C45 56.9(6)
P3 C41 C46 C45 179.2(4)
